data_8107038
loop_
_publ_author_name
'Ye, Jiang-Hai'
'Zhang, Jing-Jie'
'Zhao, Chen-Liang'
'Zhang, Qi-Long'
'Pan, Lu-Tai'

_publ_section_title
;
 Crystal structure of
 ent-1\b-acetoxy-7\a,14\a-di-hydroxy-7\b,20-epoxykaur-16-en-15-one,
 C22H30O6
;
_journal_issue 3
_journal_name_full 'Zeitschrift f\"ur Kristallographie - New Crystal Structures'
_journal_page_first 889
_journal_page_last 890
_journal_paper_doi 10.1515/ncrs-2015-0305
_journal_volume 231
_journal_year 2016
_chemical_absolute_configuration unk
_chemical_formula_sum 'C22 H30 O6'
_chemical_formula_weight 390.46
_space_group_IT_number 4
_space_group_name_Hall 'P 2yb'
_space_group_name_H-M_alt 'P 1 21 1'
_symmetry_cell_setting monoclinic
_symmetry_space_group_name_H-M 'P 1 21 1'
_atom_sites_solution_hydrogens geom
_atom_sites_solution_primary direct
_atom_sites_solution_secondary difmap
_cell_angle_alpha 90.00
_cell_angle_beta 103.567(5)
_cell_angle_gamma 90.00
_cell_formula_units_Z 2
_cell_length_a 11.1339(16)
_cell_length_b 6.1262(9)
_cell_length_c 14.771(2)
_cell_measurement_reflns_used 4188
_cell_measurement_temperature 293(2)
_cell_measurement_theta_max 26.80
_cell_measurement_theta_min 2.61
_cell_volume 979.4(2)
_computing_cell_refinement 'APEX2 (Bruker, 2003)'
_computing_data_collection 'APEX2 (Bruker, 2003)'
_computing_data_reduction 'SAINT (Bruker, 2003)'
_computing_molecular_graphics 'SHELXL-97 (Sheldrick, 2008)'
_computing_publication_material 'WinGX (Farrugia, 1999)'
_computing_structure_refinement 'SHELXL-97 (Sheldrick, 1997)'
_computing_structure_solution 'SHELXS-97 (Sheldrick, 2008)'
_diffrn_ambient_temperature 293(2)
_diffrn_measured_fraction_theta_full 0.994
_diffrn_measured_fraction_theta_max 0.994
_diffrn_measurement_device_type CCD
_diffrn_measurement_method '\f and \w scan'
_diffrn_radiation_monochromator graphite
_diffrn_radiation_source 'fine-focus sealed tube'
_diffrn_radiation_type MoK\a
_diffrn_radiation_wavelength 0.71073
_diffrn_reflns_av_R_equivalents 0.0411
_diffrn_reflns_av_sigmaI/netI 0.0373
_diffrn_reflns_limit_h_max 13
_diffrn_reflns_limit_h_min -13
_diffrn_reflns_limit_k_max 7
_diffrn_reflns_limit_k_min -7
_diffrn_reflns_limit_l_max 16
_diffrn_reflns_limit_l_min -17
_diffrn_reflns_number 10394
_diffrn_reflns_theta_full 25.00
_diffrn_reflns_theta_max 25.00
_diffrn_reflns_theta_min 1.42
_exptl_absorpt_coefficient_mu 0.095
_exptl_absorpt_correction_T_max 0.9803
_exptl_absorpt_correction_T_min 0.9775
_exptl_absorpt_correction_type multi-scan
_exptl_absorpt_process_details sadabs
_exptl_crystal_colour colorless
_exptl_crystal_density_diffrn 1.324
_exptl_crystal_density_method 'not measured'
_exptl_crystal_description Block
_exptl_crystal_F_000 420
_exptl_crystal_size_max 0.24
_exptl_crystal_size_mid 0.23
_exptl_crystal_size_min 0.21
_refine_diff_density_max 0.158
_refine_diff_density_min -0.207
_refine_diff_density_rms 0.046
_refine_ls_abs_structure_details 'Flack H D (1983), Acta Cryst. A39, 876-881'
_refine_ls_abs_structure_Flack -1.8(11)
_refine_ls_extinction_method none
_refine_ls_goodness_of_fit_ref 1.001
_refine_ls_hydrogen_treatment mixed
_refine_ls_matrix_type full
_refine_ls_number_parameters 279
_refine_ls_number_reflns 3287
_refine_ls_number_restraints 3
_refine_ls_restrained_S_all 1.000
_refine_ls_R_factor_all 0.0467
_refine_ls_R_factor_gt 0.0412
_refine_ls_shift/su_max 0.000
_refine_ls_shift/su_mean 0.000
_refine_ls_structure_factor_coef Fsqd
_refine_ls_weighting_details 'calc w=1/[\s^2^(Fo^2^)+(0.0785P)^2^+0.0760P] where P=(Fo^2^+2Fc^2^)/3'
_refine_ls_weighting_scheme calc
_refine_ls_wR_factor_gt 0.1066
_refine_ls_wR_factor_ref 0.1165
_reflns_number_gt 2940
_reflns_number_total 3287
_reflns_threshold_expression >2sigma(I)
_cod_data_source_file suppl_ncrs-2015-0305_suppl.cif
_cod_data_source_block a
_cod_depositor_comments
;
The following automatic conversions were performed:

data item '_symmetry_cell_setting' value 'Monoclinic' was changed to
'monoclinic' in accordance with the built-in table derived from the
CIF Core dictionary named 'cif_core.dic' version 2.4.5 last updated
on 2014-11-21.

Automatic conversion script
Id: cif_fix_values 8738 2021-04-28 16:35:53Z antanas 
;
_cod_original_cell_volume 979.4(3)
_cod_original_sg_symbol_H-M P2(1)
_cod_database_code 8107038

loop_
_symmetry_equiv_pos_as_xyz
'x, y, z'
'-x, y+1/2, -z'

loop_
_atom_site_label
_atom_site_type_symbol
_atom_site_fract_x
_atom_site_fract_y
_atom_site_fract_z
_atom_site_U_iso_or_equiv
_atom_site_adp_type
_atom_site_occupancy
_atom_site_symmetry_multiplicity
_atom_site_calc_flag
_atom_site_refinement_flags
_atom_site_disorder_assembly
_atom_site_disorder_group
H1 H 0.681(2) -0.002(5) 0.8658(15) 0.041(6) Uiso 1 1 d . . .
H13 H 1.023(2) 0.494(4) 0.6636(15) 0.045(7) Uiso 1 1 d . . .
H9 H 0.7159(16) 0.103(4) 0.7086(13) 0.021(5) Uiso 1 1 d . . .
H5 H 0.524(2) 0.087(5) 0.7013(16) 0.036(6) Uiso 1 1 d . . .
H14 H 0.8601(19) 0.637(4) 0.7455(16) 0.032(6) Uiso 1 1 d . . .
C1 C 0.64931(19) 0.1376(4) 0.88054(15) 0.0350(5) Uani 1 1 d . . .
C2 C 0.5335(2) 0.1103(5) 0.91718(17) 0.0481(6) Uani 1 1 d . . .
H2A H 0.5138 0.2483 0.9425 0.058 Uiso 1 1 calc R . .
H2B H 0.5493 0.0041 0.9673 0.058 Uiso 1 1 calc R . .
C3 C 0.4238(2) 0.0359(5) 0.84190(18) 0.0498(6) Uani 1 1 d . . .
H3A H 0.3529 0.0172 0.8688 0.060 Uiso 1 1 calc R . .
H3B H 0.4425 -0.1046 0.8182 0.060 Uiso 1 1 calc R . .
C4 C 0.39092(18) 0.1992(4) 0.76080(16) 0.0397(5) Uani 1 1 d . . .
C5 C 0.50934(17) 0.2335(4) 0.72359(14) 0.0326(5) Uani 1 1 d . . .
C6 C 0.49179(18) 0.4008(4) 0.64329(15) 0.0413(6) Uani 1 1 d . . .
H6A H 0.4815 0.3244 0.5845 0.050 Uiso 1 1 calc R . .
H6B H 0.4178 0.4860 0.6412 0.050 Uiso 1 1 calc R . .
C7 C 0.60265(18) 0.5519(4) 0.65697(14) 0.0358(5) Uani 1 1 d . . .
C8 C 0.72397(16) 0.4299(4) 0.66275(14) 0.0315(5) Uani 1 1 d . . .
C9 C 0.73640(16) 0.2468(4) 0.74068(14) 0.0308(5) Uani 1 1 d . . .
C10 C 0.63299(17) 0.2880(4) 0.79518(14) 0.0304(5) Uani 1 1 d . . .
C11 C 0.86840(17) 0.2321(5) 0.80178(15) 0.0404(5) Uani 1 1 d . . .
H11A H 0.8819 0.3528 0.8455 0.049 Uiso 1 1 calc R . .
H11B H 0.8766 0.0977 0.8374 0.049 Uiso 1 1 calc R . .
C12 C 0.96806(17) 0.2377(5) 0.74568(16) 0.0446(6) Uani 1 1 d . . .
H12A H 0.9737 0.0951 0.7184 0.054 Uiso 1 1 calc R . .
H12B H 1.0474 0.2700 0.7872 0.054 Uiso 1 1 calc R . .
C13 C 0.93926(17) 0.4115(5) 0.66721(16) 0.0405(6) Uani 1 1 d . . .
C14 C 0.84205(18) 0.5748(4) 0.68369(16) 0.0368(5) Uani 1 1 d . . .
C15 C 0.73804(18) 0.3206(4) 0.57289(15) 0.0363(5) Uani 1 1 d . . .
C16 C 0.87304(19) 0.3098(4) 0.57614(16) 0.0405(5) Uani 1 1 d . . .
C17 C 0.9169(2) 0.2282(6) 0.50844(18) 0.0583(7) Uani 1 1 d . . .
H17A H 0.8632 0.1737 0.4553 0.070 Uiso 1 1 calc R . .
H17B H 1.0017 0.2249 0.5135 0.070 Uiso 1 1 calc R . .
C18 C 0.3362(2) 0.4078(5) 0.79217(18) 0.0504(6) Uani 1 1 d . . .
H18A H 0.3163 0.5085 0.7411 0.076 Uiso 1 1 calc R . .
H18B H 0.3955 0.4731 0.8427 0.076 Uiso 1 1 calc R . .
H18C H 0.2627 0.3723 0.8124 0.076 Uiso 1 1 calc R . .
C19 C 0.2924(2) 0.0970(6) 0.6814(2) 0.0587(8) Uani 1 1 d . . .
H19A H 0.3243 -0.0347 0.6608 0.088 Uiso 1 1 calc R . .
H19B H 0.2714 0.1981 0.6305 0.088 Uiso 1 1 calc R . .
H19C H 0.2199 0.0638 0.7035 0.088 Uiso 1 1 calc R . .
C21 C 0.8220(2) 0.1062(6) 1.01419(18) 0.0514(7) Uani 1 1 d . . .
C22 C 0.9078(3) 0.2376(8) 1.0856(2) 0.0831(11) Uani 1 1 d . . .
H22A H 0.8891 0.3898 1.0750 0.125 Uiso 1 1 calc R . .
H22B H 0.9913 0.2106 1.0814 0.125 Uiso 1 1 calc R . .
H22C H 0.8986 0.1975 1.1464 0.125 Uiso 1 1 calc R . .
C20 C 0.63971(18) 0.5281(4) 0.82340(14) 0.0335(5) Uani 1 1 d . . .
H20A H 0.5813 0.5559 0.8615 0.040 Uiso 1 1 calc R . .
H20B H 0.7219 0.5607 0.8604 0.040 Uiso 1 1 calc R . .
O1 O 0.74278(14) 0.2354(3) 0.95583(10) 0.0424(4) Uani 1 1 d . . .
O2 O 0.8217(2) -0.0885(5) 1.00842(15) 0.0800(7) Uani 1 1 d . . .
O3 O 0.61229(14) 0.6688(3) 0.74325(10) 0.0400(4) Uani 1 1 d . . .
O4 O 0.58883(14) 0.7132(3) 0.58824(11) 0.0506(5) Uani 1 1 d D . .
H4 H 0.5141(16) 0.722(6) 0.5609(17) 0.061 Uiso 1 1 d D . .
O5 O 0.83603(16) 0.7470(3) 0.61875(13) 0.0521(5) Uani 1 1 d D . .
H5A H 0.7621(18) 0.783(6) 0.5980(19) 0.062 Uiso 1 1 d D . .
O6 O 0.65672(14) 0.2489(4) 0.51043(11) 0.0552(5) Uani 1 1 d . . .

loop_
_atom_site_aniso_label
_atom_site_aniso_U_11
_atom_site_aniso_U_22
_atom_site_aniso_U_33
_atom_site_aniso_U_23
_atom_site_aniso_U_13
_atom_site_aniso_U_12
C1 0.0392(11) 0.0332(13) 0.0324(11) 0.0018(9) 0.0082(9) 0.0008(10)
C2 0.0541(13) 0.0503(16) 0.0449(13) 0.0126(12) 0.0220(11) 0.0010(12)
C3 0.0458(12) 0.0447(16) 0.0652(16) 0.0040(13) 0.0253(12) -0.0086(11)
C4 0.0308(9) 0.0421(14) 0.0489(13) -0.0050(11) 0.0150(9) -0.0032(10)
C5 0.0268(9) 0.0340(13) 0.0375(11) -0.0082(10) 0.0085(8) -0.0017(9)
C6 0.0275(9) 0.0589(16) 0.0372(12) 0.0038(12) 0.0070(9) 0.0014(10)
C7 0.0349(10) 0.0408(14) 0.0312(11) 0.0065(10) 0.0069(9) 0.0064(10)
C8 0.0274(9) 0.0369(13) 0.0294(11) 0.0008(10) 0.0049(8) -0.0019(9)
C9 0.0268(9) 0.0320(12) 0.0331(10) -0.0006(10) 0.0058(8) 0.0020(9)
C10 0.0287(9) 0.0306(13) 0.0318(11) -0.0016(9) 0.0071(8) -0.0001(8)
C11 0.0304(9) 0.0512(15) 0.0382(12) 0.0081(12) 0.0051(9) 0.0054(10)
C12 0.0276(9) 0.0553(16) 0.0498(13) 0.0032(13) 0.0067(9) 0.0032(11)
C13 0.0284(9) 0.0502(15) 0.0438(13) 0.0009(11) 0.0100(9) -0.0046(10)
C14 0.0342(10) 0.0379(14) 0.0376(12) -0.0019(11) 0.0072(9) -0.0081(9)
C15 0.0368(10) 0.0377(13) 0.0351(12) 0.0001(10) 0.0102(9) -0.0058(10)
C16 0.0369(11) 0.0393(13) 0.0475(13) -0.0010(11) 0.0142(10) -0.0036(10)
C17 0.0515(13) 0.070(2) 0.0581(16) -0.0140(16) 0.0230(12) 0.0061(14)
C18 0.0401(11) 0.0550(16) 0.0617(15) -0.0070(14) 0.0231(11) 0.0040(12)
C19 0.0339(11) 0.070(2) 0.0732(18) -0.0178(16) 0.0146(12) -0.0154(12)
C21 0.0469(14) 0.061(2) 0.0438(14) 0.0146(13) 0.0062(11) 0.0058(13)
C22 0.0717(17) 0.100(3) 0.0620(18) 0.012(2) -0.0159(15) -0.006(2)
C20 0.0366(10) 0.0338(13) 0.0299(11) 0.0000(9) 0.0077(9) -0.0002(9)
O1 0.0498(8) 0.0430(10) 0.0309(8) 0.0041(8) 0.0026(6) 0.0019(8)
O2 0.0933(16) 0.0602(17) 0.0743(14) 0.0179(12) -0.0047(12) 0.0194(13)
O3 0.0511(9) 0.0311(9) 0.0386(9) 0.0051(7) 0.0124(7) 0.0082(7)
O4 0.0406(8) 0.0604(13) 0.0493(10) 0.0240(10) 0.0073(7) 0.0086(9)
O5 0.0498(9) 0.0382(10) 0.0703(12) 0.0097(9) 0.0183(9) -0.0066(9)
O6 0.0452(8) 0.0780(14) 0.0416(9) -0.0174(10) 0.0085(7) -0.0148(10)

loop_
_atom_type_symbol
_atom_type_description
_atom_type_scat_dispersion_real
_atom_type_scat_dispersion_imag
_atom_type_scat_source
C C 0.0033 0.0016 'International Tables Vol C Tables 4.2.6.8 and 6.1.1.4'
H H 0.0000 0.0000 'International Tables Vol C Tables 4.2.6.8 and 6.1.1.4'
O O 0.0106 0.0060 'International Tables Vol C Tables 4.2.6.8 and 6.1.1.4'

loop_
_geom_angle_atom_site_label_1
_geom_angle_atom_site_label_2
_geom_angle_atom_site_label_3
_geom_angle
_geom_angle_site_symmetry_1
_geom_angle_site_symmetry_3
O1 C1 C2 106.63(17) . .
O1 C1 C10 107.71(18) . .
C2 C1 C10 114.26(18) . .
O1 C1 H1 107.6(13) . .
C2 C1 H1 111.4(14) . .
C10 C1 H1 108.9(13) . .
C1 C2 C3 112.12(19) . .
C1 C2 H2A 109.2 . .
C3 C2 H2A 109.2 . .
C1 C2 H2B 109.2 . .
C3 C2 H2B 109.2 . .
H2A C2 H2B 107.9 . .
C2 C3 C4 112.3(2) . .
C2 C3 H3A 109.1 . .
C4 C3 H3A 109.1 . .
C2 C3 H3B 109.1 . .
C4 C3 H3B 109.1 . .
H3A C3 H3B 107.9 . .
C19 C4 C18 107.87(19) . .
C19 C4 C3 109.0(2) . .
C18 C4 C3 110.23(19) . .
C19 C4 C5 107.30(17) . .
C18 C4 C5 115.1(2) . .
C3 C4 C5 107.22(17) . .
C6 C5 C10 108.07(17) . .
C6 C5 C4 113.29(17) . .
C10 C5 C4 118.33(16) . .
C6 C5 H5 110.6(14) . .
C10 C5 H5 103.5(13) . .
C4 C5 H5 102.4(13) . .
C7 C6 C5 110.49(17) . .
C7 C6 H6A 109.6 . .
C5 C6 H6A 109.6 . .
C7 C6 H6B 109.6 . .
C5 C6 H6B 109.6 . .
H6A C6 H6B 108.1 . .
O4 C7 O3 105.26(18) . .
O4 C7 C6 112.73(18) . .
O3 C7 C6 108.04(16) . .
O4 C7 C8 109.34(16) . .
O3 C7 C8 108.15(16) . .
C6 C7 C8 112.9(2) . .
C15 C8 C7 115.81(17) . .
C15 C8 C14 99.72(16) . .
C7 C8 C14 115.2(2) . .
C15 C8 C9 108.08(19) . .
C7 C8 C9 108.13(15) . .
C14 C8 C9 109.44(16) . .
C11 C9 C10 115.03(16) . .
C11 C9 C8 112.04(17) . .
C10 C9 C8 107.90(16) . .
C11 C9 H9 107.9(11) . .
C10 C9 H9 105.7(10) . .
C8 C9 H9 107.9(12) . .
C20 C10 C1 111.40(17) . .
C20 C10 C5 111.72(17) . .
C1 C10 C5 110.03(17) . .
C20 C10 C9 107.46(17) . .
C1 C10 C9 111.31(17) . .
C5 C10 C9 104.70(15) . .
C12 C11 C9 113.27(17) . .
C12 C11 H11A 108.9 . .
C9 C11 H11A 108.9 . .
C12 C11 H11B 108.9 . .
C9 C11 H11B 108.9 . .
H11A C11 H11B 107.7 . .
C11 C12 C13 111.73(18) . .
C11 C12 H12A 109.3 . .
C13 C12 H12A 109.3 . .
C11 C12 H12B 109.3 . .
C13 C12 H12B 109.3 . .
H12A C12 H12B 107.9 . .
C16 C13 C14 101.27(17) . .
C16 C13 C12 110.8(2) . .
C14 C13 C12 111.04(17) . .
C16 C13 H13 113.5(12) . .
C14 C13 H13 110.8(14) . .
C12 C13 H13 109.3(13) . .
O5 C14 C13 107.53(17) . .
O5 C14 C8 112.75(18) . .
C13 C14 C8 101.00(18) . .
O5 C14 H14 108.2(15) . .
C13 C14 H14 114.2(13) . .
C8 C14 H14 113.1(13) . .
O6 C15 C16 125.0(2) . .
O6 C15 C8 127.54(18) . .
C16 C15 C8 107.40(18) . .
C17 C16 C15 123.0(2) . .
C17 C16 C13 130.3(2) . .
C15 C16 C13 106.73(18) . .
C16 C17 H17A 120.0 . .
C16 C17 H17B 120.0 . .
H17A C17 H17B 120.0 . .
C4 C18 H18A 109.5 . .
C4 C18 H18B 109.5 . .
H18A C18 H18B 109.5 . .
C4 C18 H18C 109.5 . .
H18A C18 H18C 109.5 . .
H18B C18 H18C 109.5 . .
C4 C19 H19A 109.5 . .
C4 C19 H19B 109.5 . .
H19A C19 H19B 109.5 . .
C4 C19 H19C 109.5 . .
H19A C19 H19C 109.5 . .
H19B C19 H19C 109.5 . .
O2 C21 O1 123.6(3) . .
O2 C21 C22 125.6(3) . .
O1 C21 C22 110.7(3) . .
C21 C22 H22A 109.5 . .
C21 C22 H22B 109.5 . .
H22A C22 H22B 109.5 . .
C21 C22 H22C 109.5 . .
H22A C22 H22C 109.5 . .
H22B C22 H22C 109.5 . .
O3 C20 C10 111.42(17) . .
O3 C20 H20A 109.3 . .
C10 C20 H20A 109.3 . .
O3 C20 H20B 109.3 . .
C10 C20 H20B 109.3 . .
H20A C20 H20B 108.0 . .
C21 O1 C1 119.4(2) . .
C20 O3 C7 112.79(16) . .
C7 O4 H4 109(2) . .
C14 O5 H5A 109(2) . .

loop_
_geom_bond_atom_site_label_1
_geom_bond_atom_site_label_2
_geom_bond_distance
_geom_bond_site_symmetry_2
C1 O1 1.462(3) .
C1 C2 1.520(3) .
C1 C10 1.538(3) .
C1 H1 0.97(3) .
C2 C3 1.516(3) .
C2 H2A 0.9700 .
C2 H2B 0.9700 .
C3 C4 1.538(4) .
C3 H3A 0.9700 .
C3 H3B 0.9700 .
C4 C19 1.538(3) .
C4 C18 1.533(3) .
C4 C5 1.557(2) .
C5 C6 1.545(3) .
C5 C10 1.563(3) .
C5 H5 0.99(3) .
C6 C7 1.518(3) .
C6 H6A 0.9700 .
C6 H6B 0.9700 .
C7 O4 1.399(3) .
C7 O3 1.443(3) .
C7 C8 1.528(3) .
C8 C15 1.527(3) .
C8 C14 1.556(3) .
C8 C9 1.590(3) .
C9 C11 1.536(3) .
C9 C10 1.572(2) .
C9 H9 1.00(2) .
C10 C20 1.526(3) .
C11 C12 1.533(3) .
C11 H11A 0.9700 .
C11 H11B 0.9700 .
C12 C13 1.551(3) .
C12 H12A 0.9700 .
C12 H12B 0.9700 .
C13 C16 1.509(3) .
C13 C14 1.535(3) .
C13 H13 1.07(2) .
C14 O5 1.416(3) .
C14 H14 0.97(2) .
C15 O6 1.213(3) .
C15 C16 1.494(3) .
C16 C17 1.310(3) .
C17 H17A 0.9300 .
C17 H17B 0.9300 .
C18 H18A 0.9600 .
C18 H18B 0.9600 .
C18 H18C 0.9600 .
C19 H19A 0.9600 .
C19 H19B 0.9600 .
C19 H19C 0.9600 .
C21 O2 1.196(4) .
C21 O1 1.338(3) .
C21 C22 1.483(5) .
C22 H22A 0.9600 .
C22 H22B 0.9600 .
C22 H22C 0.9600 .
C20 O3 1.438(3) .
C20 H20A 0.9700 .
C20 H20B 0.9700 .
O4 H4 0.837(17) .
O5 H5A 0.838(17) .

loop_
_geom_hbond_atom_site_label_D
_geom_hbond_atom_site_label_H
_geom_hbond_atom_site_label_A
_geom_hbond_distance_DH
_geom_hbond_distance_HA
_geom_hbond_distance_DA
_geom_hbond_angle_DHA
_geom_hbond_site_symmetry_A
O4 H4 O6 0.837(17) 1.953(17) 2.789(2) 176(3) 2_656
O5 H5A O4 0.838(17) 1.95(2) 2.691(2) 147(3) .
